data_1563591
loop_
_publ_author_name
'Zhou, Bin'
'Gao, Xinhua'
'Zhang, Minmin'
'Zheng, Chengyu'
'Liu, Hongchun'
'Yue, Jian-Min'

_publ_section_title
;
 Discovery of Four Modified Classes of Triterpenoids Delineated a
 Metabolic Cascade: Compound Characterization and Biomimetic Synthesis
;
_journal_name_full 'Chemical Science'
_journal_paper_doi 10.1039/D1SC02710G
_journal_year 2021
_chemical_absolute_configuration rmad
_chemical_formula_moiety 'C38 H48 O5'
_chemical_formula_sum 'C38 H48 O5'
_chemical_formula_weight 584.76
_space_group_crystal_system monoclinic
_space_group_IT_number 5
_space_group_name_Hall 'C 2y'
_space_group_name_H-M_alt 'C 1 2 1'
_atom_sites_solution_hydrogens geom
_atom_sites_solution_primary dual
_audit_creation_date 2019-12-20
_audit_creation_method
;
Olex2 1.2
(compiled 2018.05.29 svn.r3508 for OlexSys, GUI svn.r5506)
;
_audit_update_record
;
2020-06-19 deposited with the CCDC.	2021-06-18 downloaded from the CCDC.
;
_cell_angle_alpha 90
_cell_angle_beta 96.1270(10)
_cell_angle_gamma 90
_cell_formula_units_Z 4
_cell_length_a 46.6254(9)
_cell_length_b 6.72390(10)
_cell_length_c 10.3609(2)
_cell_measurement_reflns_used 9890
_cell_measurement_temperature 170(2)
_cell_measurement_theta_max 54.910
_cell_measurement_theta_min 3.318
_cell_volume 3229.63(10)
_computing_cell_refinement 'SAINT v8.37A (Bruker, 2015)'
_computing_data_reduction 'SAINT v8.37A (Bruker, 2015)'
_computing_molecular_graphics 'Olex2 (Dolomanov et al., 2009)'
_computing_publication_material 'Olex2 (Dolomanov et al., 2009)'
_computing_structure_refinement 'ShelXL (Sheldrick, 2015)'
_computing_structure_solution 'ShelXT (Sheldrick, 2015)'
_diffrn_ambient_temperature 169.98
_diffrn_measured_fraction_theta_full 0.991
_diffrn_measured_fraction_theta_max 0.990
_diffrn_measurement_device_type 'Bruker APEX-II CCD'
_diffrn_measurement_method '\f and \w scans'
_diffrn_radiation_type GaK\a
_diffrn_radiation_wavelength 1.34139
_diffrn_reflns_av_R_equivalents 0.0467
_diffrn_reflns_av_unetI/netI 0.0396
_diffrn_reflns_Laue_measured_fraction_full 0.991
_diffrn_reflns_Laue_measured_fraction_max 0.990
_diffrn_reflns_limit_h_max 56
_diffrn_reflns_limit_h_min -56
_diffrn_reflns_limit_k_max 8
_diffrn_reflns_limit_k_min -7
_diffrn_reflns_limit_l_max 12
_diffrn_reflns_limit_l_min -12
_diffrn_reflns_number 21379
_diffrn_reflns_point_group_measured_fraction_full 0.983
_diffrn_reflns_point_group_measured_fraction_max 0.979
_diffrn_reflns_theta_full 53.594
_diffrn_reflns_theta_max 54.885
_diffrn_reflns_theta_min 3.318
_diffrn_standards_number 0
_exptl_absorpt_coefficient_mu 0.396
_exptl_absorpt_correction_T_max 0.7508
_exptl_absorpt_correction_T_min 0.5801
_exptl_absorpt_correction_type multi-scan
_exptl_absorpt_process_details
'SADABS-2016/2 (Bruker,2016/2) was used for absorption correction. wR2(int) was 0.1377 before and 0.0771 after correction. The Ratio of minimum to maximum transmission is 0.7726. The \l/2 correction factor is Not present.'
_exptl_crystal_colour colourless
_exptl_crystal_density_diffrn 1.203
_exptl_crystal_description block
_exptl_crystal_F_000 1264
_exptl_crystal_size_max 0.12
_exptl_crystal_size_mid 0.1
_exptl_crystal_size_min 0.08
_refine_diff_density_max 0.319
_refine_diff_density_min -0.353
_refine_diff_density_rms 0.041
_refine_ls_abs_structure_details
;
 Flack x determined using 1976 quotients [(I+)-(I-)]/[(I+)+(I-)]
 (Parsons, Flack and Wagner, Acta Cryst. B69 (2013) 249-259).
;
_refine_ls_abs_structure_Flack 0.04(13)
_refine_ls_extinction_method none
_refine_ls_goodness_of_fit_ref 1.021
_refine_ls_hydrogen_treatment constr
_refine_ls_matrix_type full
_refine_ls_number_parameters 395
_refine_ls_number_reflns 6014
_refine_ls_number_restraints 19
_refine_ls_restrained_S_all 1.092
_refine_ls_R_factor_all 0.0647
_refine_ls_R_factor_gt 0.0554
_refine_ls_shift/su_max 0.005
_refine_ls_shift/su_mean 0.000
_refine_ls_structure_factor_coef Fsqd
_refine_ls_weighting_details 'w=1/[\s^2^(Fo^2^)+(0.0830P)^2^+1.3430P] where P=(Fo^2^+2Fc^2^)/3'
_refine_ls_weighting_scheme calc
_refine_ls_wR_factor_gt 0.1416
_refine_ls_wR_factor_ref 0.1514
_reflns_Friedel_coverage 0.811
_reflns_Friedel_fraction_full 0.974
_reflns_Friedel_fraction_max 0.965
_reflns_number_gt 5208
_reflns_number_total 6014
_reflns_threshold_expression 'I > 2\s(I)'
_cod_data_source_file d1sc02710g2.cif
_cod_data_source_block mj19799_0m
_cod_database_code 1563591
_shelx_shelxl_version_number 2016/6
_shelx_space_group_comment
;
The symmetry employed for this shelxl refinement is uniquely defined
by the following loop, which should always be used as a source of
symmetry information in preference to the above space-group names.
They are only intended as comments.
;
_shelx_estimated_absorpt_t_max 0.969
_shelx_estimated_absorpt_t_min 0.954
_olex2_refinement_description
;
1. Fixed Uiso
 At 1.2 times of:
  All C(H) groups, All C(H,H) groups
 At 1.5 times of:
  All C(H,H,H) groups, All O(H) groups
2. Uiso/Uaniso restraints and constraints
C25 \\sim C27 \\sim C26 \\sim O5: within 2A with sigma of 0.005 and sigma for
terminal atoms of 0.01
3.a Ternary CH refined with riding coordinates:
 C5(H5A), C7(H7), C9(H9), C17(H17), C20(H20), C22(H22), C23(H23)
3.b Secondary CH2 refined with riding coordinates:
 C1(H1A,H1B), C6(H6A,H6B), C15(H15A,H15B), C16(H16A,H16B), C26(H26A,H26B),
 C30(H30A,H30B)
3.c Aromatic/amide H refined with riding coordinates:
 C2(H2), C11(H11), C12(H12), C24(H24), C1'(H1'), C2'(H2'), C4'(H4'), C5'(H5'),
 C6'(H6'), C7'(H7'), C8'(H8')
3.d Tetrahedral OH refined with riding coordinates:
 O5(H5)
3.e Idealised Me refined as rotating group:
 C18(H18A,H18B,H18C), C19(H19A,H19B,H19C), C27(H27A,H27B,H27C), C28(H28A,H28B,
 H28C), C29(H29A,H29B,H29C)
3.f Idealised tetrahedral OH refined as rotating group:
 O1(H1), O4(H4)
;
_olex2_submission_special_instructions 'No special instructions were received'

loop_
_space_group_symop_operation_xyz
'x, y, z'
'-x, y, -z'
'x+1/2, y+1/2, z'
'-x+1/2, y+1/2, -z'

loop_
_atom_site_label
_atom_site_type_symbol
_atom_site_fract_x
_atom_site_fract_y
_atom_site_fract_z
_atom_site_U_iso_or_equiv
_atom_site_adp_type
_atom_site_occupancy
_atom_site_site_symmetry_order
_atom_site_calc_flag
_atom_site_refinement_flags_posn
_atom_site_refinement_flags_adp
_atom_site_refinement_flags_occupancy
_atom_site_disorder_assembly
_atom_site_disorder_group
O1 O 0.35471(6) 0.5193(5) 0.4653(3) 0.0722(7) Uani 1 1 d . . . . .
H1 H 0.357563 0.483959 0.390000 0.108 Uiso 1 1 calc GR . . . .
O2 O 0.24985(7) 1.3248(5) 0.7428(4) 0.0861(9) Uani 1 1 d . . . . .
O3 O 0.21833(5) 1.0957(5) 0.7869(3) 0.0741(8) Uani 1 1 d . . . . .
O4 O 0.25834(8) 0.6630(5) 0.8933(3) 0.0804(8) Uani 1 1 d . . . . .
H4 H 0.255710 0.550195 0.859225 0.121 Uiso 1 1 calc GR . . . .
O5 O 0.12630(12) 0.7318(11) 0.7077(6) 0.182(3) Uani 1 1 d . U . . .
H5 H 0.119474 0.640818 0.658010 0.274 Uiso 1 1 calc R . . . .
C1 C 0.41001(7) 0.4567(6) 0.8533(3) 0.0538(8) Uani 1 1 d . . . . .
H1A H 0.408757 0.511879 0.941110 0.065 Uiso 1 1 calc R . . . .
H1B H 0.394848 0.353920 0.837196 0.065 Uiso 1 1 calc R . . . .
C2 C 0.43898(7) 0.3610(6) 0.8497(4) 0.0578(9) Uani 1 1 d . . . . .
H2 H 0.447068 0.293534 0.925570 0.069 Uiso 1 1 calc R . . . .
C3 C 0.45420(7) 0.3637(6) 0.7481(3) 0.0564(9) Uani 1 1 d . . . . .
C4 C 0.44335(7) 0.4639(6) 0.6187(3) 0.0578(9) Uani 1 1 d . . . . .
C5 C 0.41151(7) 0.5356(6) 0.6221(3) 0.0520(8) Uani 1 1 d . . . . .
H5A H 0.399513 0.412456 0.609454 0.062 Uiso 1 1 calc R . . . .
C6 C 0.40125(7) 0.6695(7) 0.5067(3) 0.0599(9) Uani 1 1 d . . . . .
H6A H 0.411500 0.798492 0.516423 0.072 Uiso 1 1 calc R . . . .
H6B H 0.406255 0.606494 0.425670 0.072 Uiso 1 1 calc R . . . .
C7 C 0.36902(8) 0.7066(6) 0.4956(3) 0.0597(9) Uani 1 1 d . . . . .
H7 H 0.363874 0.800354 0.421822 0.072 Uiso 1 1 calc R . . . .
C8 C 0.35939(7) 0.7992(5) 0.6198(3) 0.0512(7) Uani 1 1 d . . . . .
C9 C 0.37132(7) 0.6707(5) 0.7386(3) 0.0487(7) Uani 1 1 d . . . . .
H9 H 0.361694 0.538471 0.723943 0.058 Uiso 1 1 calc R . . . .
C10 C 0.40421(6) 0.6240(5) 0.7527(3) 0.0496(7) Uani 1 1 d . . . . .
C11 C 0.36012(7) 0.7513(6) 0.8596(3) 0.0540(8) Uani 1 1 d . . . . .
H11 H 0.372440 0.748671 0.938747 0.065 Uiso 1 1 calc R . . . .
C12 C 0.33372(7) 0.8258(6) 0.8598(3) 0.0558(8) Uani 1 1 d . . . . .
H12 H 0.327745 0.874181 0.938805 0.067 Uiso 1 1 calc R . . . .
C13 C 0.31331(7) 0.8352(5) 0.7394(3) 0.0509(7) Uani 1 1 d . . . . .
C14 C 0.32619(7) 0.8057(6) 0.6127(3) 0.0523(8) Uani 1 1 d . . . . .
C15 C 0.30892(8) 0.9338(7) 0.5111(4) 0.0656(10) Uani 1 1 d . . . . .
H15A H 0.303651 0.856889 0.430579 0.079 Uiso 1 1 calc R . . . .
H15B H 0.320216 1.051842 0.489851 0.079 Uiso 1 1 calc R . . . .
C16 C 0.28176(8) 0.9969(8) 0.5726(4) 0.0675(10) Uani 1 1 d . . . . .
H16A H 0.265927 0.900465 0.551170 0.081 Uiso 1 1 calc R . . . .
H16B H 0.275203 1.130188 0.541423 0.081 Uiso 1 1 calc R . . . .
C17 C 0.29093(7) 1.0002(6) 0.7196(3) 0.0554(8) Uani 1 1 d . . . . .
H17 H 0.301373 1.128482 0.739049 0.066 Uiso 1 1 calc R . . . .
C18 C 0.36985(8) 1.0157(6) 0.6320(4) 0.0636(9) Uani 1 1 d . . . . .
H18A H 0.362126 1.078583 0.706333 0.095 Uiso 1 1 calc GR . . . .
H18B H 0.363111 1.088449 0.552543 0.095 Uiso 1 1 calc GR . . . .
H18C H 0.390974 1.018276 0.644927 0.095 Uiso 1 1 calc GR . . . .
C19 C 0.42305(8) 0.8028(6) 0.8007(4) 0.0603(9) Uani 1 1 d . . . . .
H19A H 0.442325 0.755948 0.834189 0.090 Uiso 1 1 calc GR . . . .
H19B H 0.414209 0.871219 0.870032 0.090 Uiso 1 1 calc GR . . . .
H19C H 0.424610 0.894989 0.728557 0.090 Uiso 1 1 calc GR . . . .
C20 C 0.26651(7) 0.9918(5) 0.8072(3) 0.0524(8) Uani 1 1 d . . . . .
H20 H 0.275323 1.010597 0.898684 0.063 Uiso 1 1 calc R . . . .
C21 C 0.24520(8) 1.1577(6) 0.7767(4) 0.0623(9) Uani 1 1 d . . . . .
C22 C 0.24737(8) 0.8103(5) 0.8046(3) 0.0555(8) Uani 1 1 d . . . . .
H22 H 0.244329 0.754049 0.714847 0.067 Uiso 1 1 calc R . . . .
C23 C 0.21934(8) 0.8965(7) 0.8430(4) 0.0635(10) Uani 1 1 d . . . . .
H23 H 0.220606 0.907173 0.939699 0.076 Uiso 1 1 calc R . . . .
C24 C 0.19276(9) 0.7849(10) 0.7950(4) 0.0923(17) Uani 1 1 d . . . . .
H24 H 0.193048 0.715338 0.715375 0.111 Uiso 1 1 calc R . . . .
C25 C 0.16902(8) 0.7729(8) 0.8516(5) 0.0755(11) Uani 1 1 d . U . . .
C26 C 0.14337(11) 0.6606(12) 0.7933(6) 0.1135(18) Uani 1 1 d . U . . .
H26A H 0.150601 0.535176 0.758590 0.136 Uiso 1 1 calc R . . . .
H26B H 0.132123 0.623359 0.865430 0.136 Uiso 1 1 calc R . . . .
C27 C 0.16661(15) 0.8505(14) 0.9837(8) 0.152(3) Uani 1 1 d . U . . .
H27A H 0.162960 0.740085 1.041531 0.229 Uiso 1 1 calc GR . . . .
H27B H 0.150645 0.945738 0.980763 0.229 Uiso 1 1 calc GR . . . .
H27C H 0.184639 0.917030 1.016424 0.229 Uiso 1 1 calc GR . . . .
C28 C 0.44324(9) 0.3038(8) 0.5125(4) 0.0756(12) Uani 1 1 d . . . . .
H28A H 0.431250 0.191446 0.534252 0.113 Uiso 1 1 calc GR . . . .
H28B H 0.463004 0.257650 0.506787 0.113 Uiso 1 1 calc GR . . . .
H28C H 0.435401 0.360231 0.428941 0.113 Uiso 1 1 calc GR . . . .
C29 C 0.46386(8) 0.6321(8) 0.5864(4) 0.0717(11) Uani 1 1 d . . . . .
H29A H 0.483600 0.580633 0.590546 0.107 Uiso 1 1 calc GR . . . .
H29B H 0.463104 0.740279 0.649352 0.107 Uiso 1 1 calc GR . . . .
H29C H 0.457913 0.682285 0.498867 0.107 Uiso 1 1 calc GR . . . .
C30 C 0.30822(7) 0.6429(6) 0.6638(4) 0.0575(8) Uani 1 1 d . . . . .
H30A H 0.318317 0.522107 0.699326 0.069 Uiso 1 1 calc R . . . .
H30B H 0.288728 0.619417 0.618550 0.069 Uiso 1 1 calc R . . . .
C1' C 0.48218(7) 0.2592(6) 0.7533(4) 0.0623(9) Uani 1 1 d . . . . .
H1' H 0.496352 0.316179 0.705116 0.075 Uiso 1 1 calc R . . . .
C2' C 0.48943(7) 0.0956(6) 0.8177(4) 0.0621(9) Uani 1 1 d . . . . .
H2' H 0.475535 0.042532 0.868992 0.074 Uiso 1 1 calc R . . . .
C3' C 0.51688(7) -0.0154(6) 0.8194(3) 0.0578(8) Uani 1 1 d . . . . .
C4' C 0.54213(8) 0.0688(7) 0.7846(4) 0.0699(11) Uani 1 1 d . . . . .
H4' H 0.542386 0.205648 0.761851 0.084 Uiso 1 1 calc R . . . .
C5' C 0.56681(9) -0.0433(9) 0.7825(5) 0.0844(14) Uani 1 1 d . . . . .
H5' H 0.583825 0.016675 0.757487 0.101 Uiso 1 1 calc R . . . .
C6' C 0.56706(10) -0.2378(9) 0.8157(4) 0.0838(14) Uani 1 1 d . . . . .
H6' H 0.584161 -0.314099 0.813868 0.101 Uiso 1 1 calc R . . . .
C7' C 0.54259(10) -0.3247(8) 0.8519(4) 0.0810(12) Uani 1 1 d . . . . .
H7' H 0.542820 -0.461060 0.875899 0.097 Uiso 1 1 calc R . . . .
C8' C 0.51774(9) -0.2160(7) 0.8538(4) 0.0708(10) Uani 1 1 d . . . . .
H8' H 0.500902 -0.278184 0.878974 0.085 Uiso 1 1 calc R . . . .

loop_
_atom_site_aniso_label
_atom_site_aniso_U_11
_atom_site_aniso_U_22
_atom_site_aniso_U_33
_atom_site_aniso_U_23
_atom_site_aniso_U_13
_atom_site_aniso_U_12
O1 0.0628(15) 0.088(2) 0.0648(15) -0.0205(15) 0.0011(12) -0.0003(15)
O2 0.091(2) 0.0508(16) 0.117(3) 0.0059(17) 0.0130(17) 0.0071(15)
O3 0.0479(13) 0.0772(19) 0.097(2) -0.0011(16) 0.0059(13) 0.0078(13)
O4 0.109(2) 0.0591(16) 0.0730(17) 0.0153(14) 0.0081(15) -0.0003(17)
O5 0.147(4) 0.208(6) 0.172(4) 0.100(4) -0.076(3) -0.098(4)
C1 0.0478(17) 0.063(2) 0.0516(17) 0.0050(15) 0.0080(13) 0.0000(15)
C2 0.0508(18) 0.064(2) 0.0580(19) 0.0085(17) 0.0048(14) 0.0033(16)
C3 0.0454(17) 0.063(2) 0.0612(19) 0.0032(17) 0.0073(14) -0.0017(15)
C4 0.0455(17) 0.073(2) 0.0565(18) 0.0073(17) 0.0113(14) 0.0006(16)
C5 0.0441(16) 0.060(2) 0.0525(17) 0.0054(15) 0.0061(13) -0.0056(15)
C6 0.0501(18) 0.076(2) 0.0542(18) 0.0105(18) 0.0093(14) 0.0007(17)
C7 0.0548(19) 0.075(3) 0.0485(18) 0.0066(17) 0.0043(14) 0.0025(17)
C8 0.0476(17) 0.057(2) 0.0490(16) 0.0076(15) 0.0062(13) -0.0025(15)
C9 0.0452(16) 0.0515(18) 0.0496(16) 0.0054(15) 0.0056(13) -0.0048(14)
C10 0.0416(15) 0.0554(19) 0.0521(17) 0.0054(15) 0.0057(13) -0.0045(14)
C11 0.0507(17) 0.065(2) 0.0454(16) 0.0042(15) 0.0018(13) 0.0007(16)
C12 0.0540(18) 0.065(2) 0.0484(16) 0.0060(16) 0.0042(13) 0.0048(17)
C13 0.0474(16) 0.0555(19) 0.0495(16) 0.0080(15) 0.0042(13) 0.0006(14)
C14 0.0460(16) 0.062(2) 0.0485(16) 0.0062(16) 0.0048(13) -0.0007(15)
C15 0.057(2) 0.082(3) 0.056(2) 0.0144(19) 0.0021(15) 0.0078(19)
C16 0.0561(19) 0.085(3) 0.061(2) 0.014(2) 0.0021(16) 0.014(2)
C17 0.0490(17) 0.056(2) 0.0605(19) 0.0074(17) 0.0048(14) 0.0008(16)
C18 0.059(2) 0.060(2) 0.072(2) 0.0127(19) 0.0039(16) -0.0078(18)
C19 0.0512(18) 0.063(2) 0.066(2) -0.0007(18) 0.0013(15) -0.0098(17)
C20 0.0480(17) 0.0503(19) 0.0578(18) -0.0059(16) 0.0013(14) -0.0003(15)
C21 0.058(2) 0.050(2) 0.078(2) -0.0086(19) 0.0065(17) 0.0019(16)
C22 0.064(2) 0.0472(18) 0.0550(18) -0.0004(15) 0.0043(15) -0.0062(16)
C23 0.059(2) 0.075(3) 0.0564(19) -0.0100(18) 0.0046(16) -0.0145(19)
C24 0.071(3) 0.144(5) 0.062(2) -0.020(3) 0.0081(19) -0.047(3)
C25 0.0510(19) 0.083(3) 0.091(3) 0.008(2) 0.0023(18) -0.0093(19)
C26 0.076(3) 0.139(4) 0.119(4) 0.037(3) -0.018(3) -0.043(3)
C27 0.108(4) 0.161(6) 0.200(7) -0.099(5) 0.074(4) -0.036(4)
C28 0.062(2) 0.099(3) 0.067(2) -0.005(2) 0.0129(17) 0.014(2)
C29 0.0491(18) 0.091(3) 0.076(2) 0.023(2) 0.0117(17) -0.005(2)
C30 0.0461(17) 0.059(2) 0.067(2) 0.0011(17) 0.0065(14) -0.0045(16)
C1' 0.0447(17) 0.073(3) 0.069(2) 0.008(2) 0.0071(15) 0.0027(17)
C2' 0.0455(17) 0.068(2) 0.073(2) 0.0040(19) 0.0085(16) -0.0023(17)
C3' 0.0473(17) 0.066(2) 0.0588(19) 0.0042(18) 0.0011(14) 0.0001(16)
C4' 0.051(2) 0.079(3) 0.081(3) 0.009(2) 0.0093(18) -0.0016(18)
C5' 0.051(2) 0.114(4) 0.089(3) 0.015(3) 0.013(2) 0.006(2)
C6' 0.068(3) 0.114(4) 0.069(2) 0.005(3) 0.0028(19) 0.032(3)
C7' 0.084(3) 0.078(3) 0.078(3) 0.007(2) -0.005(2) 0.021(2)
C8' 0.063(2) 0.075(3) 0.074(2) 0.013(2) 0.0027(18) 0.000(2)

loop_
_atom_type_symbol
_atom_type_description
_atom_type_scat_dispersion_real
_atom_type_scat_dispersion_imag
_atom_type_scat_source
C C 0.0148 0.0070 'International Tables Vol C Tables 4.2.6.8 and 6.1.1.4'
H H 0.0000 0.0000 'International Tables Vol C Tables 4.2.6.8 and 6.1.1.4'
O O 0.0412 0.0250 'International Tables Vol C Tables 4.2.6.8 and 6.1.1.4'

loop_
_geom_angle_atom_site_label_1
_geom_angle_atom_site_label_2
_geom_angle_atom_site_label_3
_geom_angle
_geom_angle_site_symmetry_1
_geom_angle_site_symmetry_3
_geom_angle_publ_flag
C7 O1 H1 109.5 . . ?
C21 O3 C23 109.1(3) . . ?
C22 O4 H4 109.5 . . ?
C26 O5 H5 109.5 . . ?
H1A C1 H1B 107.8 . . ?
C2 C1 H1A 109.0 . . ?
C2 C1 H1B 109.0 . . ?
C2 C1 C10 113.0(3) . . ?
C10 C1 H1A 109.0 . . ?
C10 C1 H1B 109.0 . . ?
C1 C2 H2 117.6 . . ?
C3 C2 C1 124.8(3) . . ?
C3 C2 H2 117.6 . . ?
C2 C3 C4 122.8(3) . . ?
C2 C3 C1' 120.5(3) . . ?
C1' C3 C4 116.6(3) . . ?
C3 C4 C5 109.9(3) . . ?
C3 C4 C28 107.0(3) . . ?
C3 C4 C29 110.9(3) . . ?
C28 C4 C5 107.5(3) . . ?
C28 C4 C29 108.2(3) . . ?
C29 C4 C5 113.0(3) . . ?
C4 C5 H5A 105.1 . . ?
C6 C5 C4 112.4(3) . . ?
C6 C5 H5A 105.1 . . ?
C6 C5 C10 112.2(3) . . ?
C10 C5 C4 115.8(3) . . ?
C10 C5 H5A 105.1 . . ?
C5 C6 H6A 109.1 . . ?
C5 C6 H6B 109.1 . . ?
H6A C6 H6B 107.9 . . ?
C7 C6 C5 112.3(3) . . ?
C7 C6 H6A 109.1 . . ?
C7 C6 H6B 109.1 . . ?
O1 C7 C6 107.7(3) . . ?
O1 C7 H7 108.4 . . ?
O1 C7 C8 111.4(3) . . ?
C6 C7 H7 108.4 . . ?
C6 C7 C8 112.2(3) . . ?
C8 C7 H7 108.4 . . ?
C7 C8 C9 109.0(3) . . ?
C7 C8 C14 110.6(3) . . ?
C14 C8 C9 109.0(2) . . ?
C18 C8 C7 109.5(3) . . ?
C18 C8 C9 112.2(3) . . ?
C18 C8 C14 106.6(3) . . ?
C8 C9 H9 104.9 . . ?
C10 C9 C8 116.8(2) . . ?
C10 C9 H9 104.9 . . ?
C11 C9 C8 109.3(3) . . ?
C11 C9 H9 104.9 . . ?
C11 C9 C10 114.8(3) . . ?
C1 C10 C5 105.8(3) . . ?
C1 C10 C9 108.1(3) . . ?
C1 C10 C19 107.4(3) . . ?
C5 C10 C9 107.6(3) . . ?
C19 C10 C5 114.3(3) . . ?
C19 C10 C9 113.3(3) . . ?
C9 C11 H11 118.7 . . ?
C12 C11 C9 122.6(3) . . ?
C12 C11 H11 118.7 . . ?
C11 C12 H12 119.2 . . ?
C11 C12 C13 121.6(3) . . ?
C13 C12 H12 119.2 . . ?
C12 C13 C14 116.4(3) . . ?
C12 C13 C17 120.8(3) . . ?
C12 C13 C30 116.6(3) . . ?
C14 C13 C17 108.0(3) . . ?
C14 C13 C30 59.7(2) . . ?
C30 C13 C17 119.0(3) . . ?
C13 C14 C8 116.9(3) . . ?
C13 C14 C15 107.2(3) . . ?
C15 C14 C8 120.2(3) . . ?
C30 C14 C8 123.7(3) . . ?
C30 C14 C13 60.3(2) . . ?
C30 C14 C15 112.4(3) . . ?
C14 C15 H15A 110.6 . . ?
C14 C15 H15B 110.6 . . ?
C14 C15 C16 105.5(3) . . ?
H15A C15 H15B 108.8 . . ?
C16 C15 H15A 110.6 . . ?
C16 C15 H15B 110.6 . . ?
C15 C16 H16A 110.7 . . ?
C15 C16 H16B 110.7 . . ?
C15 C16 C17 105.1(3) . . ?
H16A C16 H16B 108.8 . . ?
C17 C16 H16A 110.7 . . ?
C17 C16 H16B 110.7 . . ?
C13 C17 C16 103.7(3) . . ?
C13 C17 H17 106.8 . . ?
C13 C17 C20 115.9(3) . . ?
C16 C17 H17 106.8 . . ?
C20 C17 C16 116.2(3) . . ?
C20 C17 H17 106.8 . . ?
C8 C18 H18A 109.5 . . ?
C8 C18 H18B 109.5 . . ?
C8 C18 H18C 109.5 . . ?
H18A C18 H18B 109.5 . . ?
H18A C18 H18C 109.5 . . ?
H18B C18 H18C 109.5 . . ?
C10 C19 H19A 109.5 . . ?
C10 C19 H19B 109.5 . . ?
C10 C19 H19C 109.5 . . ?
H19A C19 H19B 109.5 . . ?
H19A C19 H19C 109.5 . . ?
H19B C19 H19C 109.5 . . ?
C17 C20 H20 107.5 . . ?
C21 C20 C17 111.4(3) . . ?
C21 C20 H20 107.5 . . ?
C21 C20 C22 102.7(3) . . ?
C22 C20 C17 119.7(3) . . ?
C22 C20 H20 107.5 . . ?
O2 C21 O3 120.9(4) . . ?
O2 C21 C20 128.1(4) . . ?
O3 C21 C20 110.9(3) . . ?
O4 C22 C20 112.6(3) . . ?
O4 C22 H22 110.3 . . ?
O4 C22 C23 111.1(3) . . ?
C20 C22 H22 110.3 . . ?
C20 C22 C23 102.1(3) . . ?
C23 C22 H22 110.3 . . ?
O3 C23 C22 103.8(3) . . ?
O3 C23 H23 109.2 . . ?
O3 C23 C24 109.9(4) . . ?
C22 C23 H23 109.2 . . ?
C24 C23 C22 115.4(4) . . ?
C24 C23 H23 109.2 . . ?
C23 C24 H24 116.7 . . ?
C25 C24 C23 126.6(4) . . ?
C25 C24 H24 116.7 . . ?
C24 C25 C26 122.1(5) . . ?
C24 C25 C27 122.9(4) . . ?
C27 C25 C26 114.7(5) . . ?
O5 C26 C25 121.9(6) . . ?
O5 C26 H26A 106.9 . . ?
O5 C26 H26B 106.9 . . ?
C25 C26 H26A 106.9 . . ?
C25 C26 H26B 106.9 . . ?
H26A C26 H26B 106.7 . . ?
C25 C27 H27A 109.5 . . ?
C25 C27 H27B 109.5 . . ?
C25 C27 H27C 109.5 . . ?
H27A C27 H27B 109.5 . . ?
H27A C27 H27C 109.5 . . ?
H27B C27 H27C 109.5 . . ?
C4 C28 H28A 109.5 . . ?
C4 C28 H28B 109.5 . . ?
C4 C28 H28C 109.5 . . ?
H28A C28 H28B 109.5 . . ?
H28A C28 H28C 109.5 . . ?
H28B C28 H28C 109.5 . . ?
C4 C29 H29A 109.5 . . ?
C4 C29 H29B 109.5 . . ?
C4 C29 H29C 109.5 . . ?
H29A C29 H29B 109.5 . . ?
H29A C29 H29C 109.5 . . ?
H29B C29 H29C 109.5 . . ?
C13 C30 H30A 117.8 . . ?
C13 C30 H30B 117.8 . . ?
C14 C30 C13 60.0(2) . . ?
C14 C30 H30A 117.8 . . ?
C14 C30 H30B 117.8 . . ?
H30A C30 H30B 114.9 . . ?
C3 C1' H1' 116.7 . . ?
C2' C1' C3 126.6(4) . . ?
C2' C1' H1' 116.7 . . ?
C1' C2' H2' 116.4 . . ?
C1' C2' C3' 127.1(4) . . ?
C3' C2' H2' 116.4 . . ?
C4' C3' C2' 123.2(4) . . ?
C4' C3' C8' 117.3(4) . . ?
C8' C3' C2' 119.5(3) . . ?
C3' C4' H4' 119.5 . . ?
C5' C4' C3' 120.9(4) . . ?
C5' C4' H4' 119.5 . . ?
C4' C5' H5' 119.7 . . ?
C6' C5' C4' 120.6(5) . . ?
C6' C5' H5' 119.7 . . ?
C5' C6' H6' 120.1 . . ?
C5' C6' C7' 119.8(4) . . ?
C7' C6' H6' 120.1 . . ?
C6' C7' H7' 119.8 . . ?
C6' C7' C8' 120.5(5) . . ?
C8' C7' H7' 119.8 . . ?
C3' C8' H8' 119.6 . . ?
C7' C8' C3' 120.8(4) . . ?
C7' C8' H8' 119.6 . . ?

loop_
_geom_bond_atom_site_label_1
_geom_bond_atom_site_label_2
_geom_bond_distance
_geom_bond_site_symmetry_2
_geom_bond_publ_flag
O1 H1 0.8400 . ?
O1 C7 1.444(5) . ?
O2 C21 1.204(5) . ?
O3 C21 1.335(5) . ?
O3 C23 1.459(5) . ?
O4 H4 0.8400 . ?
O4 C22 1.410(5) . ?
O5 H5 0.8400 . ?
O5 C26 1.225(7) . ?
C1 H1A 0.9900 . ?
C1 H1B 0.9900 . ?
C1 C2 1.500(5) . ?
C1 C10 1.538(5) . ?
C2 H2 0.9500 . ?
C2 C3 1.331(5) . ?
C3 C4 1.536(5) . ?
C3 C1' 1.478(5) . ?
C4 C5 1.565(5) . ?
C4 C28 1.539(6) . ?
C4 C29 1.541(6) . ?
C5 H5A 1.0000 . ?
C5 C6 1.533(5) . ?
C5 C10 1.548(5) . ?
C6 H6A 0.9900 . ?
C6 H6B 0.9900 . ?
C6 C7 1.516(5) . ?
C7 H7 1.0000 . ?
C7 C8 1.539(5) . ?
C8 C9 1.557(4) . ?
C8 C14 1.542(4) . ?
C8 C18 1.536(5) . ?
C9 H9 1.0000 . ?
C9 C10 1.557(4) . ?
C9 C11 1.508(5) . ?
C10 C19 1.540(5) . ?
C11 H11 0.9500 . ?
C11 C12 1.329(5) . ?
C12 H12 0.9500 . ?
C12 C13 1.488(5) . ?
C13 C14 1.513(4) . ?
C13 C17 1.522(5) . ?
C13 C30 1.517(5) . ?
C14 C15 1.523(5) . ?
C14 C30 1.508(5) . ?
C15 H15A 0.9900 . ?
C15 H15B 0.9900 . ?
C15 C16 1.537(5) . ?
C16 H16A 0.9900 . ?
C16 H16B 0.9900 . ?
C16 C17 1.538(5) . ?
C17 H17 1.0000 . ?
C17 C20 1.531(5) . ?
C18 H18A 0.9800 . ?
C18 H18B 0.9800 . ?
C18 H18C 0.9800 . ?
C19 H19A 0.9800 . ?
C19 H19B 0.9800 . ?
C19 H19C 0.9800 . ?
C20 H20 1.0000 . ?
C20 C21 1.505(5) . ?
C20 C22 1.511(5) . ?
C22 H22 1.0000 . ?
C22 C23 1.521(5) . ?
C23 H23 1.0000 . ?
C23 C24 1.488(5) . ?
C24 H24 0.9500 . ?
C24 C25 1.309(6) . ?
C25 C26 1.487(7) . ?
C25 C27 1.481(8) . ?
C26 H26A 0.9900 . ?
C26 H26B 0.9900 . ?
C27 H27A 0.9800 . ?
C27 H27B 0.9800 . ?
C27 H27C 0.9800 . ?
C28 H28A 0.9800 . ?
C28 H28B 0.9800 . ?
C28 H28C 0.9800 . ?
C29 H29A 0.9800 . ?
C29 H29B 0.9800 . ?
C29 H29C 0.9800 . ?
C30 H30A 0.9900 . ?
C30 H30B 0.9900 . ?
C1' H1' 0.9500 . ?
C1' C2' 1.313(6) . ?
C2' H2' 0.9500 . ?
C2' C3' 1.480(5) . ?
C3' C4' 1.388(5) . ?
C3' C8' 1.395(6) . ?
C4' H4' 0.9500 . ?
C4' C5' 1.378(6) . ?
C5' H5' 0.9500 . ?
C5' C6' 1.352(8) . ?
C6' H6' 0.9500 . ?
C6' C7' 1.369(7) . ?
C7' H7' 0.9500 . ?
C7' C8' 1.371(6) . ?
C8' H8' 0.9500 . ?
